data_9011127
loop_
_publ_author_name
'Taylor, J. C.'
'Sabine, T. M.'

_publ_section_title
;Isotope and bonding effects in ammonium oxalate monohydrate, determined by
 the combined use of neutron and X-ray diffraction analyses Locality:
 synthetic Sample: NOX(N)
;
_journal_name_full 'Acta Crystallographica, Section B'
_journal_page_first 3340
_journal_page_last 3351
_journal_paper_doi 10.1107/S0567740872007927
_journal_volume 28
_journal_year 1972
_chemical_compound_source Synthetic
_chemical_formula_sum 'C2 H2 N2 O5'
_chemical_name_mineral Oxammite
_space_group_IT_number 18
_symmetry_space_group_name_Hall 'P 2 2ab'
_symmetry_space_group_name_H-M 'P 21 21 2'
_cell_angle_alpha 90
_cell_angle_beta 90
_cell_angle_gamma 90
_cell_formula_units_Z 2
_cell_length_a 8.025
_cell_length_b 10.300
_cell_length_c 3.799
_cell_volume 314.016
_database_code_amcsd 0009462
_exptl_crystal_density_diffrn 1.418
_cod_original_formula_sum 'N2 C2 O5 H2'
_cod_database_code 9011127

loop_
_space_group_symop_operation_xyz
x,y,z
1/2-x,1/2+y,-z
1/2+x,1/2-y,-z
-x,-y,z

loop_
_atom_site_aniso_label
_atom_site_aniso_U_11
_atom_site_aniso_U_22
_atom_site_aniso_U_33
_atom_site_aniso_U_12
_atom_site_aniso_U_13
_atom_site_aniso_U_23
N 0.02610 0.02580 0.02515 -0.00502 0.00000 -0.00099
C 0.01599 0.01881 0.02267 -0.00209 -0.00093 0.00159
O1 0.01892 0.02741 0.04336 0.00167 -0.00031 0.00912
O2 0.02121 0.02311 0.04233 -0.00544 -0.00710 0.00674
Wat 0.02088 0.03332 0.03268 0.00042 0.00000 0.00000

loop_
_atom_site_label
_atom_site_fract_x
_atom_site_fract_y
_atom_site_fract_z
_atom_site_type_symbol
_atom_site_attached_hydrogens
N 0.38670 0.22660 0.42510 N 0
C 0.09210 0.02320 0.07010 C 0
O1 0.20180 -0.05870 0.14230 O 0
O2 0.11760 0.14100 0.00120 O 0
Wat 0.00000 0.50000 0.18550 O 2

loop_
_cod_changelog_entry_id
_cod_changelog_entry_author
_cod_changelog_entry_date
_cod_changelog_entry_text
1
;cod-tools version 3.8.0
Id: cif_guess_AMCSD_atom_types 9574 2023-05-10 09:00:05Z saulius
;
2023-05-10T18:52:57+03:00
;Derived atom types and hydrogen counts
from atom names that follow the AMCSD naming convention
(Wat == water, O-H == hydroxyl).
;

loop_
_cod_related_entry_id
_cod_related_entry_database
_cod_related_entry_code
1 AMCSD 0009462
